data_7213230
loop_
_publ_author_name
'Chambers, Richard D.'
'Diter, Patrick'
'Dunn, Stephen N.'
'Farren, Christopher'
'Sandford, Graham'
'Batsanov, Andrei S.'
'Howard, Judith A. K.'

_publ_section_title
;
 Free radical chemistry. Part 11. Additions of cyclic and acyclic alcohols
 and diols to hexafluoropropene
;
_journal_issue 10
_journal_name_full 'Journal of the Chemical Society, Perkin Transactions 1'
_journal_page_first 1639
_journal_paper_doi 10.1039/a909778c
_journal_year 2000
_chemical_formula_sum 'C6 H12 O2'
_chemical_formula_weight 116.16
_chemical_name_systematic
; 
 trans-cyclohexane-1,4-diol 
;
_space_group_IT_number 14
_symmetry_cell_setting monoclinic
_symmetry_space_group_name_Hall '-P 2yn'
_symmetry_space_group_name_H-M 'P 1 21/n 1'
_atom_sites_solution_hydrogens difmap
_atom_sites_solution_primary direct
_atom_sites_solution_secondary difmap
_audit_creation_method SHELXL
_cell_angle_alpha 90.00
_cell_angle_beta 95.864(10)
_cell_angle_gamma 90.00
_cell_formula_units_Z 6
_cell_length_a 6.374(1)
_cell_length_b 21.313(5)
_cell_length_c 7.328(2)
_cell_measurement_reflns_used 276
_cell_measurement_temperature 295(2)
_cell_measurement_theta_max 25
_cell_measurement_theta_min 10
_cell_volume 990.3(4)
_computing_cell_refinement 'Siemens SMART'
_computing_data_collection 'Siemens SMART'
_computing_data_reduction 'Siemens SAINT'
_computing_molecular_graphics SHELXTL
_computing_publication_material SHELXTL
_computing_structure_refinement 'SHELXL-93 (Sheldrick, 1993)'
_computing_structure_solution 'SHELXS-86 (Sheldrick, 1990)'
_diffrn_ambient_temperature 295(2)
_diffrn_measurement_device 'Siemens CCD area detector'
_diffrn_measurement_method '\w scans'
_diffrn_radiation_monochromator graphite
_diffrn_radiation_source 'fine-focus sealed tube'
_diffrn_radiation_type MoK\a
_diffrn_radiation_wavelength 0.71073
_diffrn_reflns_av_R_equivalents 0.0602
_diffrn_reflns_av_sigmaI/netI 0.0456
_diffrn_reflns_limit_h_max 8
_diffrn_reflns_limit_h_min -5
_diffrn_reflns_limit_k_max 27
_diffrn_reflns_limit_k_min -27
_diffrn_reflns_limit_l_max 9
_diffrn_reflns_limit_l_min -8
_diffrn_reflns_number 5886
_diffrn_reflns_theta_max 25.00
_diffrn_reflns_theta_min 1.91
_diffrn_standards_decay_% 0
_diffrn_standards_interval_count 'not measured'
_diffrn_standards_number 'not measured'
_exptl_absorpt_coefficient_mu 0.086
_exptl_absorpt_correction_type none
_exptl_crystal_colour colourless
_exptl_crystal_density_diffrn 1.169
_exptl_crystal_description plate
_exptl_crystal_F_000 384
_exptl_crystal_size_max 0.40
_exptl_crystal_size_mid 0.28
_exptl_crystal_size_min 0.09
_refine_diff_density_max 0.121
_refine_diff_density_min -0.140
_refine_diff_density_rms 0.033
_refine_ls_extinction_coef 0.042(3)
_refine_ls_extinction_expression Fc^*^=kFc[1+0.001xFc^2^\l^3^/sin(2\q)]^-1/4^
_refine_ls_extinction_method SHELXL
_refine_ls_goodness_of_fit_all 1.119
_refine_ls_goodness_of_fit_obs 1.179
_refine_ls_hydrogen_treatment refall
_refine_ls_matrix_type full
_refine_ls_number_parameters 182
_refine_ls_number_reflns 1713
_refine_ls_number_restraints 0
_refine_ls_restrained_S_all 1.218
_refine_ls_restrained_S_obs 1.179
_refine_ls_R_factor_all 0.0847
_refine_ls_R_factor_obs 0.0478
_refine_ls_shift/esd_max 0.000
_refine_ls_shift/esd_mean 0.000
_refine_ls_structure_factor_coef Fsqd
_refine_ls_weighting_details 'w=1/[\s^2^(Fo^2^)+(0.0193P)^2^+0.3977P] where P=(Fo^2^+2Fc^2^)/3'
_refine_ls_weighting_scheme calc
_refine_ls_wR_factor_all 0.1127
_refine_ls_wR_factor_obs 0.0876
_reflns_number_observed 1191
_reflns_number_total 1752
_reflns_observed_criterion >2sigma(I)
_cod_data_source_file a909778csup1.cif
_cod_data_source_block 19
_cod_depositor_comments
;
The following automatic conversions were performed:

'_symmetry_cell_setting' value 'Monoclinic' changed to 'monoclinic'
according to /home/saulius/struct/CIF-dictionaries/cif_core.dic
dictionary named 'cif_core.dic' version 2.4.2 from 2011-04-26.

Automatic conversion script
Id: cif_fix_values 1891 2012-01-12 08:04:46Z andrius 

The following automatic conversions were performed:

'_refine_ls_weighting_scheme' value 'calc
w=1/[\s^2^(Fo^2^)+(0.0193P)^2^+0.3977P] where P=(Fo^2^+2Fc^2^)/3' was
changed to 'calc'. New tag '_refine_ls_weighting_details' was
created. The value of the new tag was set to
'w=1/[\s^2^(Fo^2^)+(0.0193P)^2^+0.3977P] where P=(Fo^2^+2Fc^2^)/3'.

Automatic conversion script
Id: cif_fix_values 3143 2015-03-26 13:38:13Z robertas 
;
_cod_original_cell_volume 990.25(15)
_cod_original_sg_symbol_H-M 'P2(1)/n  '
_cod_database_code 7213230

loop_
_symmetry_equiv_pos_as_xyz
'x, y, z'
'-x+1/2, y+1/2, -z+1/2'
'-x, -y, -z'
'x-1/2, -y-1/2, z-1/2'

loop_
_atom_site_aniso_label
_atom_site_aniso_U_11
_atom_site_aniso_U_22
_atom_site_aniso_U_33
_atom_site_aniso_U_23
_atom_site_aniso_U_13
_atom_site_aniso_U_12
O1 0.0431(10) 0.0818(13) 0.0276(8) -0.0029(8) 0.0009(8) -0.0106(8)
C1 0.0381(12) 0.0481(14) 0.0293(12) -0.0024(10) 0.0007(9) -0.0027(10)
O2 0.0491(11) 0.0737(12) 0.0277(9) -0.0015(7) 0.0009(7) 0.0117(9)
C2 0.0338(13) 0.060(2) 0.0363(13) 0.0009(11) 0.0015(10) 0.0049(12)
O3 0.0426(10) 0.0473(10) 0.0726(12) 0.0026(8) -0.0106(8) 0.0003(8)
C3 0.0415(13) 0.067(2) 0.0310(12) -0.0005(12) 0.0069(10) 0.0113(12)
C4 0.0397(13) 0.051(2) 0.0273(12) 0.0004(10) 0.0042(9) 0.0023(11)
C5 0.0349(13) 0.057(2) 0.0343(13) -0.0010(11) 0.0010(10) 0.0035(11)
C6 0.0367(13) 0.061(2) 0.0304(12) -0.0039(11) 0.0088(10) 0.0004(11)
C7 0.0399(14) 0.053(2) 0.057(2) 0.0000(12) 0.0066(12) 0.0033(11)
C8 0.0347(13) 0.048(2) 0.066(2) -0.0051(12) -0.0068(12) 0.0034(11)
C9 0.057(2) 0.050(2) 0.046(2) -0.0017(13) -0.0049(12) 0.0056(12)

loop_
_atom_site_label
_atom_site_type_symbol
_atom_site_fract_x
_atom_site_fract_y
_atom_site_fract_z
_atom_site_U_iso_or_equiv
_atom_site_thermal_displace_type
_atom_site_occupancy
_atom_site_calc_flag
O1 O 0.4100(2) 0.16933(8) 0.0619(2) 0.0510(5) Uani 1 d
H01 H 0.5079(40) 0.1700(11) -0.0145(35) 0.067(9) Uiso 1 d
C1 C 0.5032(3) 0.18417(11) 0.2438(3) 0.0387(5) Uani 1 d
H1 H 0.5428(30) 0.2296(10) 0.2477(26) 0.043(6) Uiso 1 d
O2 O 0.7010(3) 0.16568(8) 0.8119(2) 0.0503(5) Uani 1 d
H02 H 0.8226(46) 0.1446(13) 0.8422(37) 0.083(10) Uiso 1 d
C2 C 0.3374(3) 0.17403(13) 0.3747(3) 0.0434(6) Uani 1 d
H21 H 0.2182(34) 0.2007(10) 0.3413(27) 0.044(6) Uiso 1 d
H22 H 0.2878(31) 0.1292(10) 0.3669(26) 0.042(6) Uiso 1 d
O3 O 1.0662(3) 0.10176(8) 0.9269(2) 0.0553(5) Uani 1 d
H03 H 1.1761(47) 0.1239(13) 0.9815(38) 0.087(10) Uiso 1 d
C3 C 0.4263(4) 0.18789(13) 0.5729(3) 0.0464(6) Uani 1 d
H31 H 0.3206(34) 0.1799(10) 0.6622(30) 0.050(6) Uiso 1 d
H32 H 0.4677(36) 0.2318(12) 0.5848(32) 0.062(8) Uiso 1 d
C4 C 0.6222(3) 0.14933(11) 0.6270(3) 0.0394(6) Uani 1 d
H4 H 0.5819(30) 0.1047(10) 0.6267(26) 0.042(6) Uiso 1 d
C5 C 0.7874(3) 0.15971(13) 0.4951(3) 0.0422(6) Uani 1 d
H51 H 0.8336(34) 0.2046(11) 0.5109(29) 0.052(7) Uiso 1 d
H52 H 0.9109(35) 0.1346(10) 0.5302(28) 0.051(6) Uiso 1 d
C6 C 0.6975(4) 0.14505(12) 0.2983(3) 0.0424(6) Uani 1 d
H61 H 0.8032(35) 0.1523(9) 0.2143(30) 0.050(6) Uiso 1 d
H62 H 0.6532(35) 0.0997(12) 0.2891(31) 0.060(7) Uiso 1 d
C7 C 1.1358(4) 0.03888(11) 0.8923(3) 0.0497(6) Uani 1 d
H7 H 1.2488(37) 0.0398(10) 0.8106(32) 0.064(7) Uiso 1 d
C8 C 1.2223(4) 0.00688(12) 1.0691(4) 0.0502(6) Uani 1 d
H81 H 1.2829(32) -0.0335(10) 1.0437(27) 0.045(6) Uiso 1 d
H82 H 1.3402(35) 0.0321(10) 1.1322(29) 0.051(6) Uiso 1 d
C9 C 1.0531(4) -0.00300(13) 1.1983(3) 0.0517(7) Uani 1 d
H91 H 1.0063(32) 0.0375(11) 1.2401(28) 0.048(6) Uiso 1 d
H92 H 1.1056(35) -0.0250(11) 1.3091(33) 0.057(7) Uiso 1 d

loop_
_atom_type_symbol
_atom_type_description
_atom_type_scat_dispersion_real
_atom_type_scat_dispersion_imag
_atom_type_scat_source
C C 0.0033 0.0016 'International Tables Vol C Tables 4.2.6.8 and 6.1.1.4'
H H 0.0000 0.0000 'International Tables Vol C Tables 4.2.6.8 and 6.1.1.4'
O O 0.0106 0.0060 'International Tables Vol C Tables 4.2.6.8 and 6.1.1.4'

loop_
_geom_angle_atom_site_label_1
_geom_angle_atom_site_label_2
_geom_angle_atom_site_label_3
_geom_angle
_geom_angle_site_symmetry_1
_geom_angle_site_symmetry_3
C1 O1 H01 109.5(16) . .
O1 C1 C6 111.9(2) . .
O1 C1 C2 107.9(2) . .
C6 C1 C2 111.1(2) . .
O1 C1 H1 108.6(11) . .
C6 C1 H1 109.2(11) . .
C2 C1 H1 108.1(11) . .
C4 O2 H02 108.6(17) . .
C1 C2 C3 111.0(2) . .
C1 C2 H21 109.8(12) . .
C3 C2 H21 109.5(12) . .
C1 C2 H22 109.6(12) . .
C3 C2 H22 108.7(11) . .
H21 C2 H22 108.2(17) . .
C7 O3 H03 109.0(18) . .
C4 C3 C2 111.1(2) . .
C4 C3 H31 109.2(12) . .
C2 C3 H31 112.2(12) . .
C4 C3 H32 106.8(14) . .
C2 C3 H32 109.9(14) . .
H31 C3 H32 107.4(18) . .
O2 C4 C3 108.3(2) . .
O2 C4 C5 111.5(2) . .
C3 C4 C5 111.2(2) . .
O2 C4 H4 107.6(11) . .
C3 C4 H4 108.4(11) . .
C5 C4 H4 109.7(12) . .
C4 C5 C6 110.8(2) . .
C4 C5 H51 106.3(12) . .
C6 C5 H51 112.4(12) . .
C4 C5 H52 110.5(13) . .
C6 C5 H52 110.8(13) . .
H51 C5 H52 106.0(18) . .
C1 C6 C5 110.7(2) . .
C1 C6 H61 110.3(12) . .
C5 C6 H61 110.4(12) . .
C1 C6 H62 107.1(13) . .
C5 C6 H62 109.5(13) . .
H61 C6 H62 108.6(17) . .
O3 C7 C8 111.1(2) . .
O3 C7 C9 107.4(2) . 3_757
C8 C7 C9 110.4(2) . 3_757
O3 C7 H7 110.2(13) . .
C8 C7 H7 107.8(14) . .
C9 C7 H7 109.9(14) 3_757 .
C7 C8 C9 112.0(2) . .
C7 C8 H81 110.6(12) . .
C9 C8 H81 108.6(12) . .
C7 C8 H82 110.1(12) . .
C9 C8 H82 109.5(12) . .
H81 C8 H82 105.7(17) . .
C8 C9 C7 112.2(2) . 3_757
C8 C9 H91 109.4(13) . .
C7 C9 H91 109.2(13) 3_757 .
C8 C9 H92 112.5(13) . .
C7 C9 H92 108.2(14) 3_757 .
H91 C9 H92 104.9(18) . .

loop_
_geom_bond_atom_site_label_1
_geom_bond_atom_site_label_2
_geom_bond_distance
_geom_bond_site_symmetry_2
O1 C1 1.438(2) .
O1 H01 0.88(3) .
C1 C6 1.513(3) .
C1 C2 1.513(3) .
C1 H1 1.00(2) .
O2 C4 1.439(2) .
O2 H02 0.90(3) .
C2 C3 1.533(3) .
C2 H21 0.96(2) .
C2 H22 1.01(2) .
O3 C7 1.442(3) .
O3 H03 0.90(3) .
C3 C4 1.514(3) .
C3 H31 1.00(2) .
C3 H32 0.97(2) .
C4 C5 1.516(3) .
C4 H4 0.99(2) .
C5 C6 1.529(3) .
C5 H51 1.00(2) .
C5 H52 0.97(2) .
C6 H61 0.97(2) .
C6 H62 1.01(2) .
C7 C8 1.517(3) .
C7 C9 1.521(3) 3_757
C7 H7 0.98(2) .
C8 C9 1.520(3) .
C8 H81 0.97(2) .
C8 H82 1.00(2) .
C9 C7 1.521(3) 3_757
C9 H91 0.97(2) .
C9 H92 0.97(2) .

loop_
_geom_torsion_atom_site_label_1
_geom_torsion_atom_site_label_2
_geom_torsion_atom_site_label_3
_geom_torsion_atom_site_label_4
_geom_torsion
_geom_torsion_site_symmetry_1
_geom_torsion_site_symmetry_4
O1 C1 C2 C3 179.0(2) . .
C6 C1 C2 C3 56.1(3) . .
C1 C2 C3 C4 -55.3(3) . .
C2 C3 C4 O2 178.5(2) . .
C2 C3 C4 C5 55.6(3) . .
O2 C4 C5 C6 -177.3(2) . .
C3 C4 C5 C6 -56.3(3) . .
O1 C1 C6 C5 -177.5(2) . .
C2 C1 C6 C5 -56.8(3) . .
C4 C5 C6 C1 56.7(3) . .
O3 C7 C8 C9 65.0(3) . .
C9 C7 C8 C9 -54.1(3) 3_757 .
C7 C8 C9 C7 55.1(3) . 3_757
